data_7716686
loop_
_publ_author_name
'Deng, Qing-Song'
'Zhang, Yu-Shuang'
'Wang, Ye-Xin'
'Xie, Yi'
'Fu, Peng-Xiang'
'Gao, Song'
'Liu, Zheng'
'Jiang, Shang-Da'

_publ_section_title
;
 Orthogonal magnetic orbitals in high spin Cu-VO units: structure,
 magnetism and EPR study of anisotropic heterometallic complexes.
;
_journal_issue 31
_journal_name_full 'Dalton transactions (Cambridge, England : 2003)'
_journal_page_first 13207
_journal_page_last 13215
_journal_paper_doi 10.1039/d4dt01346h
_journal_volume 53
_journal_year 2024
_chemical_formula_moiety 'C32 H24 Cu N2 O7 V'
_chemical_formula_sum 'C32 H24 Cu N2 O7 V'
_chemical_formula_weight 663.01
_space_group_crystal_system triclinic
_space_group_IT_number 2
_space_group_name_Hall '-P 1'
_space_group_name_H-M_alt 'P -1'
_atom_sites_solution_hydrogens geom
_atom_sites_solution_primary direct
_audit_block_doi 10.5517/ccdc.csd.cc2gyxzb
_audit_creation_date 2024-03-13
_audit_creation_method
;
Olex2 1.5
(compiled 2023.08.24 svn.re1ec1418 for OlexSys, GUI svn.r6817)
;
_audit_update_record
;
2024-03-15 deposited with the CCDC.	2024-07-19 downloaded from the CCDC.
;
_cell_angle_alpha 71.938(2)
_cell_angle_beta 84.339(2)
_cell_angle_gamma 83.891(2)
_cell_formula_units_Z 2
_cell_length_a 7.3860(2)
_cell_length_b 13.3981(4)
_cell_length_c 15.4197(4)
_cell_measurement_reflns_used 16279
_cell_measurement_temperature 303.27(10)
_cell_measurement_theta_max 31.2270
_cell_measurement_theta_min 2.4050
_cell_volume 1438.99(7)
_computing_cell_refinement 'CrysAlisPro 1.171.42.30a (Rigaku OD, 2021)'
_computing_data_collection 'CrysAlisPro 1.171.42.30a (Rigaku OD, 2021)'
_computing_data_reduction 'CrysAlisPro 1.171.42.30a (Rigaku OD, 2021)'
_computing_molecular_graphics 'Olex2 1.5 (Dolomanov et al., 2009)'
_computing_publication_material 'Olex2 1.5 (Dolomanov et al., 2009)'
_computing_structure_refinement 'SHELXL 2018/3 (Sheldrick, 2015)'
_computing_structure_solution 'SHELXS-1997  (Sheldrick, 2008)'
_diffrn_ambient_environment air
_diffrn_ambient_temperature 303.27(10)
_diffrn_detector 'Hybrid Pixel Array Detector'
_diffrn_detector_area_resol_mean 10.0000
_diffrn_detector_type HyPix
_diffrn_measured_fraction_theta_full 0.997
_diffrn_measured_fraction_theta_max 0.800
_diffrn_measurement_details
;
List of Runs (angles in degrees, time in seconds):

  # Type    Start    End  Width  t~exp~   \w     \q     \k     \f   Frames
#--------------------------------------------------------------------------
  1  \w    -52.00  10.00   0.50    1.30    --    3.98 -38.00   0.00  124
  2  \w    -40.00  13.00   0.50    1.30    --    3.98 -33.00  29.00  106
  3  \w    -15.00  36.00   0.50    1.30    --    3.98 -99.00   0.00  102
  4  \w    -68.00  12.00   0.50    1.30    --    3.98 -38.00 -90.00  160
  5  \w     -6.00  77.00   0.50    1.30    --    3.98  33.00-171.00  166
  6  \w    -18.00   7.00   0.50    1.30    --   -4.92 -99.00-150.00   50
  7  \w    -18.00   7.00   0.50    1.30    --   -4.92 -99.00  30.00   50
  8  \w    -17.00  17.00   0.50    1.30    --   -4.92 -99.00   0.00   68
;
_diffrn_measurement_device 'four-circle diffractometer'
_diffrn_measurement_device_type 'XtaLAB Synergy R, DW system, HyPix'
_diffrn_measurement_method '\w scans'
_diffrn_orient_matrix_type 'CrysAlisPro convention (1999,Acta A55,543-557)'
_diffrn_orient_matrix_UB_11 -0.0107033000
_diffrn_orient_matrix_UB_12 0.0485956000
_diffrn_orient_matrix_UB_13 0.0067347000
_diffrn_orient_matrix_UB_21 -0.0418602000
_diffrn_orient_matrix_UB_22 0.0202457000
_diffrn_orient_matrix_UB_23 -0.0193249000
_diffrn_orient_matrix_UB_31 -0.0354108000
_diffrn_orient_matrix_UB_32 -0.0122598000
_diffrn_orient_matrix_UB_33 0.0439718000
_diffrn_radiation_monochromator mirror
_diffrn_radiation_probe x-ray
_diffrn_radiation_type 'Mo K\a'
_diffrn_radiation_wavelength 0.71073
_diffrn_reflns_av_R_equivalents 0.0261
_diffrn_reflns_av_unetI/netI 0.0278
_diffrn_reflns_Laue_measured_fraction_full 0.997
_diffrn_reflns_Laue_measured_fraction_max 0.800
_diffrn_reflns_limit_h_max 9
_diffrn_reflns_limit_h_min -10
_diffrn_reflns_limit_k_max 19
_diffrn_reflns_limit_k_min -16
_diffrn_reflns_limit_l_max 22
_diffrn_reflns_limit_l_min -21
_diffrn_reflns_number 21737
_diffrn_reflns_point_group_measured_fraction_full 0.997
_diffrn_reflns_point_group_measured_fraction_max 0.800
_diffrn_reflns_theta_full 25.242
_diffrn_reflns_theta_max 30.932
_diffrn_reflns_theta_min 2.422
_diffrn_source 'Rotating-anode X-ray tube'
_diffrn_source_type 'Rigaku (Mo) X-ray Source'
_exptl_absorpt_coefficient_mu 1.116
_exptl_absorpt_correction_T_max 1.00000
_exptl_absorpt_correction_T_min 0.67648
_exptl_absorpt_correction_type multi-scan
_exptl_absorpt_process_details
;
CrysAlisPro 1.171.42.30a (Rigaku Oxford Diffraction, 2021)
Empirical absorption correction using spherical harmonics,
implemented in SCALE3 ABSPACK scaling algorithm.
;
_exptl_crystal_colour colourless
_exptl_crystal_colour_primary colourless
_exptl_crystal_density_diffrn 1.530
_exptl_crystal_description block
_exptl_crystal_F_000 676
_exptl_crystal_size_max 0.24
_exptl_crystal_size_mid 0.22
_exptl_crystal_size_min 0.2
_refine_diff_density_max 1.100
_refine_diff_density_min -0.946
_refine_diff_density_rms 0.107
_refine_ls_extinction_method none
_refine_ls_goodness_of_fit_ref 1.093
_refine_ls_hydrogen_treatment constr
_refine_ls_matrix_type full
_refine_ls_number_parameters 468
_refine_ls_number_reflns 7306
_refine_ls_number_restraints 987
_refine_ls_restrained_S_all 1.109
_refine_ls_R_factor_all 0.0812
_refine_ls_R_factor_gt 0.0718
_refine_ls_shift/su_max 0.001
_refine_ls_shift/su_mean 0.000
_refine_ls_structure_factor_coef Fsqd
_refine_ls_weighting_details 'w=1/[\s^2^(Fo^2^)+(0.0811P)^2^+5.0171P] where P=(Fo^2^+2Fc^2^)/3'
_refine_ls_weighting_scheme calc
_refine_ls_wR_factor_gt 0.2043
_refine_ls_wR_factor_ref 0.2086
_reflns_Friedel_coverage 0.000
_reflns_number_gt 6037
_reflns_number_total 7306
_reflns_threshold_expression 'I > 2\s(I)'
_cod_data_source_file d4dt01346h2.cif
_cod_data_source_block ov_8-31-t1_auto
_cod_depositor_comments 'Adding full bibliography for 7716686--7716689.cif.'
_cod_database_code 7716686
_shelx_shelxl_version_number 2018/3
_chemical_oxdiff_formula CHONCuV
_shelx_space_group_comment
;
The symmetry employed for this shelxl refinement is uniquely defined
by the following loop, which should always be used as a source of
symmetry information in preference to the above space-group names.
They are only intended as comments.
;
_shelx_estimated_absorpt_t_max 0.808
_shelx_estimated_absorpt_t_min 0.776
_olex2_refinement_description
;
1. Fixed Uiso
 At 1.2 times of:
  All C(H) groups
 At 1.5 times of:
  All C(H,H,H) groups
2. Restrained distances
 N1-C26 \\sim N1-C26A
 with sigma of 0.02
 N2-C19 \\sim N2-C19A
 with sigma of 0.02
 C19-C20 \\sim C19A-C20A
 with sigma of 0.02
 C19-C26 \\sim C19A-C26A
 with sigma of 0.02
 C20-C25 \\sim C20A-C25A
 with sigma of 0.02
 C20-C21 \\sim C20A-C21A
 with sigma of 0.02
 C25-C24 \\sim C25A-C24A
 with sigma of 0.02
 C24-C23 \\sim C24A-C23A
 with sigma of 0.02
 C23-C22 \\sim C23A-C22A
 with sigma of 0.02
 C22-C21 \\sim C22A-C21A
 with sigma of 0.02
 C26-C27 \\sim C26A-C27A
 with sigma of 0.02
 C27-C32 \\sim C27A-C32A
 with sigma of 0.02
 C27-C28 \\sim C27A-C28A
 with sigma of 0.02
 C32-C31 \\sim C32A-C31A
 with sigma of 0.02
 C31-C30 \\sim C31A-C30A
 with sigma of 0.02
 C30-C29 \\sim C30A-C29A
 with sigma of 0.02
 C29-C28 \\sim C29A-C28A
 with sigma of 0.02
 N1-C19 \\sim N1-C19A
 with sigma of 0.04
 N1-C27 \\sim N1-C27A
 with sigma of 0.04
 N2-C20 \\sim N2-C20A
 with sigma of 0.04
 N2-C26 \\sim N2-C26A
 with sigma of 0.04
 C19-C25 \\sim C19A-C25A
 with sigma of 0.04
 C19-C21 \\sim C19A-C21A
 with sigma of 0.04
 C19-C27 \\sim C19A-C27A
 with sigma of 0.04
 C20-C24 \\sim C20A-C24A
 with sigma of 0.04
 C20-C22 \\sim C20A-C22A
 with sigma of 0.04
 C20-C26 \\sim C20A-C26A
 with sigma of 0.04
 C25-C23 \\sim C25A-C23A
 with sigma of 0.04
 C25-C21 \\sim C25A-C21A
 with sigma of 0.04
 C24-C22 \\sim C24A-C22A
 with sigma of 0.04
 C23-C21 \\sim C23A-C21A
 with sigma of 0.04
 C26-C32 \\sim C26A-C32A
 with sigma of 0.04
 C26-C28 \\sim C26A-C28A
 with sigma of 0.04
 C27-C31 \\sim C27A-C31A
 with sigma of 0.04
 C27-C29 \\sim C27A-C29A
 with sigma of 0.04
 C32-C30 \\sim C32A-C30A
 with sigma of 0.04
 C32-C28 \\sim C32A-C28A
 with sigma of 0.04
 C31-C29 \\sim C31A-C29A
 with sigma of 0.04
 C30-C28 \\sim C30A-C28A
 with sigma of 0.04
3. Rigid bond restraints
 All non-hydrogen atoms
 with sigma for 1-2 distances of 0.01 and sigma for 1-3 distances of 0.01
4. Uiso/Uaniso restraints and constraints
All non-hydrogen atoms have similar U: within 2A with sigma of 0.01 and sigma
for terminal atoms of 0.02 within 2A
Uanis(C20) \\sim Ueq, Uanis(C21) \\sim Ueq, Uanis(C22) \\sim Ueq, Uanis(C23)
\\sim Ueq, Uanis(C24) \\sim Ueq, Uanis(C25) \\sim Ueq: with sigma of 0.005 and
sigma for terminal atoms of 0.01
Uanis(C27) \\sim Ueq, Uanis(C28) \\sim Ueq, Uanis(C29) \\sim Ueq, Uanis(C30)
\\sim Ueq, Uanis(C32) \\sim Ueq: with sigma of 0.005 and sigma for terminal
atoms of 0.01
5. Others
 Fixed Sof: C19(0.5) H19(0.5) C20(0.5) C25(0.5) H25(0.5) C24(0.5) H24(0.5)
 C23(0.5) H23(0.5) C22(0.5) H22(0.5) C21(0.5) H21(0.5) C26(0.5) H26(0.5)
 C27(0.5) C32(0.5) H32(0.5) C31(0.5) H31(0.5) C30(0.5) H30(0.5) C29(0.5)
 H29(0.5) C28(0.5) H28(0.5) C19A(0.5) H19A(0.5) C20A(0.5) C25A(0.5) H25A(0.5)
 C24A(0.5) H24A(0.5) C23A(0.5) H23A(0.5) C22A(0.5) H22A(0.5) C21A(0.5)
 H21A(0.5) C26A(0.5) H26A(0.5) C27A(0.5) C32A(0.5) H32A(0.5) C31A(0.5)
 H31A(0.5) C30A(0.5) H30A(0.5) C29A(0.5) H29A(0.5) C28A(0.5) H28A(0.5)
6.a Ternary CH refined with riding coordinates:
 C19(H19), C26(H26), C19A(H19A), C26A(H26A)
6.b Aromatic/amide H refined with riding coordinates:
 C3(H3), C5(H5), C8(H8), C14(H14), C15(H15), C17(H17), C25(H25), C24(H24),
 C23(H23), C22(H22), C21(H21), C32(H32), C31(H31), C30(H30), C29(H29), C28(H28),
  C25A(H25A), C24A(H24A), C23A(H23A), C22A(H22A), C21A(H21A), C32A(H32A),
 C31A(H31A), C30A(H30A), C29A(H29A), C28A(H28A)
6.c Fitted hexagon refined as free rotating group:
 C20(C25,C24,C23,C22,C21), C27(C32,C31,C30,C29,C28), C20A(C25A,C24A,C23A,C22A,
 C21A), C27A(C32A,C31A,C30A,C29A,C28A)
6.d Idealised Me refined as rotating group:
 C9(H9a,H9b,H9c), C18(H18a,H18b,H18c)
;
_olex2_submission_special_instructions 'No special instructions were received'
_oxdiff_exptl_absorpt_empirical_details
;
Empirical correction (ABSPACK) includes:
- Absorption correction using spherical harmonics
- Frame scaling
;
_oxdiff_exptl_absorpt_empirical_full_max 1.615
_oxdiff_exptl_absorpt_empirical_full_min 0.575

loop_
_space_group_symop_operation_xyz
'x, y, z'
'-x, -y, -z'

loop_
_atom_site_label
_atom_site_type_symbol
_atom_site_fract_x
_atom_site_fract_y
_atom_site_fract_z
_atom_site_U_iso_or_equiv
_atom_site_adp_type
_atom_site_occupancy
_atom_site_site_symmetry_order
_atom_site_calc_flag
_atom_site_refinement_flags_posn
_atom_site_refinement_flags_adp
_atom_site_refinement_flags_occupancy
_atom_site_disorder_assembly
_atom_site_disorder_group
Cu1 Cu 0.22507(8) 0.93478(4) 0.12605(3) 0.03652(17) Uani 1 1 d . U . . .
V1 V 0.23431(10) 1.08467(6) -0.06123(5) 0.03331(19) Uani 1 1 d . U . . .
O1 O 0.1938(7) 0.9878(4) -0.2736(2) 0.0685(12) Uani 1 1 d . U . . .
O2 O 0.1408(5) 1.2298(3) -0.0916(2) 0.0470(8) Uani 1 1 d . U . . .
O4 O 0.1307(5) 1.0603(3) -0.1636(2) 0.0400(7) Uani 1 1 d . U . . .
O5 O 0.2056(5) 1.0834(2) 0.0669(2) 0.0391(7) Uani 1 1 d . U . . .
O6 O 0.1843(4) 0.9355(2) 0.0047(2) 0.0345(6) Uani 1 1 d . U . . .
O7 O 0.1102(9) 1.3933(3) -0.0895(4) 0.0863(16) Uani 1 1 d . U . . .
N1 N 0.2647(6) 0.7866(3) 0.1758(3) 0.0431(8) Uani 1 1 d D U . . .
N2 N 0.2546(7) 0.9448(4) 0.2437(3) 0.0492(9) Uani 1 1 d D U . . .
C1 C 0.1894(7) 0.9793(4) -0.1938(3) 0.0418(9) Uani 1 1 d . U . . .
C2 C 0.2429(6) 0.8747(4) -0.1257(3) 0.0351(8) Uani 1 1 d . U . . .
C3 C 0.2920(7) 0.7896(4) -0.1595(3) 0.0417(9) Uani 1 1 d . U . . .
H3 H 0.297362 0.802072 -0.222455 0.050 Uiso 1 1 calc R U . . .
C4 C 0.3326(7) 0.6887(4) -0.1053(4) 0.0455(10) Uani 1 1 d . U . . .
C5 C 0.3301(7) 0.6722(4) -0.0124(4) 0.0443(10) Uani 1 1 d . U . . .
H5 H 0.359870 0.604626 0.025511 0.053 Uiso 1 1 calc R U . . .
C6 C 0.2839(6) 0.7539(3) 0.0271(3) 0.0374(9) Uani 1 1 d . U . . .
C7 C 0.2386(6) 0.8555(3) -0.0306(3) 0.0321(8) Uani 1 1 d . U . . .
C8 C 0.2913(8) 0.7252(4) 0.1267(3) 0.0470(11) Uani 1 1 d . U . . .
H8 H 0.318368 0.654247 0.157170 0.056 Uiso 1 1 calc R U . . .
C9 C 0.3772(10) 0.5990(5) -0.1454(5) 0.0637(15) Uani 1 1 d . U . . .
H9A H 0.484759 0.558015 -0.119937 0.095 Uiso 1 1 calc R U . . .
H9B H 0.398419 0.626659 -0.210515 0.095 Uiso 1 1 calc R U . . .
H9C H 0.276858 0.555298 -0.131177 0.095 Uiso 1 1 calc R U . . .
C10 C 0.1378(8) 1.3006(4) -0.0492(4) 0.0519(11) Uani 1 1 d . U . . .
C11 C 0.1620(7) 1.2667(4) 0.0517(4) 0.0460(10) Uani 1 1 d . U . . .
C12 C 0.1966(6) 1.1612(4) 0.1056(3) 0.0402(9) Uani 1 1 d . U . . .
C13 C 0.2149(7) 1.1369(4) 0.1999(4) 0.0469(10) Uani 1 1 d . U . . .
C14 C 0.2474(8) 1.0312(5) 0.2623(4) 0.0538(12) Uani 1 1 d . U . . .
H14 H 0.264803 1.026299 0.322445 0.065 Uiso 1 1 calc R U . . .
C15 C 0.1941(8) 1.2193(5) 0.2387(5) 0.0588(13) Uani 1 1 d . U . . .
H15 H 0.207167 1.203962 0.300931 0.071 Uiso 1 1 calc R U . . .
C16 C 0.1548(8) 1.3228(5) 0.1874(5) 0.0619(13) Uani 1 1 d . U . . .
C17 C 0.1420(8) 1.3449(4) 0.0953(5) 0.0564(12) Uani 1 1 d . U . . .
H17 H 0.119097 1.414677 0.060393 0.068 Uiso 1 1 calc R U . . .
C18 C 0.1245(12) 1.4113(6) 0.2323(6) 0.086(2) Uani 1 1 d . U . . .
H18A H 0.240201 1.428790 0.244416 0.128 Uiso 1 1 calc R U . . .
H18B H 0.051003 1.388190 0.288652 0.128 Uiso 1 1 calc R U . . .
H18C H 0.063283 1.472326 0.191880 0.128 Uiso 1 1 calc R U . . .
C19 C 0.232(2) 0.8409(9) 0.3133(7) 0.0605(19) Uani 0.5 1 d D U P A 1
H19 H 0.101589 0.831878 0.317200 0.073 Uiso 0.5 1 calc R U P A 1
C20 C 0.2694(15) 0.8346(10) 0.4027(5) 0.073(2) Uani 0.5 1 d DG U P A 1
C25 C 0.0886(13) 0.8387(11) 0.4371(7) 0.088(3) Uani 0.5 1 d DG U P A 1
H25 H -0.004993 0.843566 0.399501 0.105 Uiso 0.5 1 calc R U P A 1
C24 C 0.0476(13) 0.8356(11) 0.5278(7) 0.099(3) Uani 0.5 1 d DG U P A 1
H24 H -0.073396 0.838303 0.550889 0.119 Uiso 0.5 1 calc R U P A 1
C23 C 0.1875(17) 0.8283(11) 0.5841(6) 0.101(3) Uani 0.5 1 d DG U P A 1
H23 H 0.160056 0.826212 0.644767 0.121 Uiso 0.5 1 calc R U P A 1
C22 C 0.3683(15) 0.8242(11) 0.5496(7) 0.099(3) Uani 0.5 1 d DG U P A 1
H22 H 0.461912 0.819386 0.587256 0.119 Uiso 0.5 1 calc R U P A 1
C21 C 0.4093(12) 0.8274(10) 0.4589(7) 0.091(2) Uani 0.5 1 d DG U P A 1
H21 H 0.530320 0.824650 0.435867 0.109 Uiso 0.5 1 calc R U P A 1
C26 C 0.322(2) 0.7588(8) 0.2721(7) 0.059(2) Uani 0.5 1 d D U P A 1
H26 H 0.441816 0.786972 0.256581 0.071 Uiso 0.5 1 calc R U P A 1
C27 C 0.3842(16) 0.6525(7) 0.3136(7) 0.074(2) Uani 0.5 1 d DG U P A 1
C32 C 0.2896(14) 0.5768(9) 0.3800(8) 0.095(2) Uani 0.5 1 d DG U P A 1
H32 H 0.169016 0.592533 0.398281 0.113 Uiso 0.5 1 calc R U P A 1
C31 C 0.3752(18) 0.4775(8) 0.4190(8) 0.104(3) Uani 0.5 1 d DG U P A 1
H31 H 0.311950 0.426775 0.463406 0.124 Uiso 0.5 1 calc R U P A 1
C30 C 0.5555(19) 0.4539(7) 0.3916(9) 0.109(3) Uani 0.5 1 d DG U P A 1
H30 H 0.612751 0.387463 0.417701 0.131 Uiso 0.5 1 calc R U P A 1
C29 C 0.6500(14) 0.5297(10) 0.3252(9) 0.104(3) Uani 0.5 1 d DG U P A 1
H29 H 0.770622 0.513909 0.306869 0.125 Uiso 0.5 1 calc R U P A 1
C28 C 0.5644(16) 0.6290(8) 0.2862(8) 0.098(3) Uani 0.5 1 d DG U P A 1
H28 H 0.627691 0.679669 0.241743 0.117 Uiso 0.5 1 calc R U P A 1
C19A C 0.320(2) 0.8370(9) 0.3079(7) 0.064(2) Uani 0.5 1 d D U P A 2
H19A H 0.450553 0.833063 0.289636 0.077 Uiso 0.5 1 calc R U P A 2
C20A C 0.3206(13) 0.8393(10) 0.4023(5) 0.0683(19) Uani 0.5 1 d DG U P A 2
C25A C 0.1881(11) 0.8377(10) 0.4732(7) 0.086(2) Uani 0.5 1 d DG U P A 2
H25A H 0.067942 0.828119 0.466591 0.103 Uiso 0.5 1 calc R U P A 2
C24A C 0.2353(14) 0.8504(10) 0.5540(6) 0.093(2) Uani 0.5 1 d DG U P A 2
H24A H 0.146750 0.849346 0.601415 0.111 Uiso 0.5 1 calc R U P A 2
C23A C 0.4150(15) 0.8647(10) 0.5638(5) 0.088(2) Uani 0.5 1 d DG U P A 2
H23A H 0.446574 0.873206 0.617866 0.105 Uiso 0.5 1 calc R U P A 2
C22A C 0.5474(11) 0.8663(9) 0.4929(7) 0.084(3) Uani 0.5 1 d DG U P A 2
H22A H 0.667595 0.875843 0.499490 0.101 Uiso 0.5 1 calc R U P A 2
C21A C 0.5002(12) 0.8536(9) 0.4121(5) 0.076(2) Uani 0.5 1 d DG U P A 2
H21A H 0.588790 0.854616 0.364664 0.092 Uiso 0.5 1 calc R U P A 2
C26A C 0.256(2) 0.7520(8) 0.2763(7) 0.061(2) Uani 0.5 1 d D U P A 2
H26A H 0.124229 0.762269 0.289682 0.074 Uiso 0.5 1 calc R U P A 2
C27A C 0.2870(17) 0.6428(6) 0.3246(7) 0.076(2) Uani 0.5 1 d DG U P A 2
C32A C 0.1503(14) 0.5839(9) 0.3786(8) 0.099(3) Uani 0.5 1 d DG U P A 2
H32A H 0.031829 0.614578 0.381834 0.118 Uiso 0.5 1 calc R U P A 2
C31A C 0.1908(17) 0.4791(8) 0.4279(8) 0.101(3) Uani 0.5 1 d DG U P A 2
H31A H 0.099340 0.439644 0.464036 0.121 Uiso 0.5 1 calc R U P A 2
C30A C 0.368(2) 0.4332(7) 0.4231(9) 0.108(3) Uani 0.5 1 d DG U P A 2
H30A H 0.394939 0.363090 0.456084 0.130 Uiso 0.5 1 calc R U P A 2
C29A C 0.5045(15) 0.4922(10) 0.3691(10) 0.109(3) Uani 0.5 1 d DG U P A 2
H29A H 0.623030 0.461471 0.365933 0.131 Uiso 0.5 1 calc R U P A 2
C28A C 0.4641(15) 0.5970(9) 0.3199(8) 0.102(3) Uani 0.5 1 d DG U P A 2
H28A H 0.555522 0.636405 0.283731 0.122 Uiso 0.5 1 calc R U P A 2
O3 O 0.4462(5) 1.0823(3) -0.0889(3) 0.0523(9) Uani 1 1 d . U . . .

loop_
_atom_site_aniso_label
_atom_site_aniso_U_11
_atom_site_aniso_U_22
_atom_site_aniso_U_33
_atom_site_aniso_U_23
_atom_site_aniso_U_13
_atom_site_aniso_U_12
Cu1 0.0497(3) 0.0320(3) 0.0291(3) -0.0110(2) -0.0093(2) 0.0029(2)
V1 0.0326(4) 0.0311(4) 0.0346(4) -0.0070(3) -0.0063(3) -0.0008(3)
O1 0.104(3) 0.070(3) 0.0280(16) -0.0146(17) -0.0054(19) 0.009(2)
O2 0.0530(19) 0.0322(15) 0.0517(18) -0.0063(13) -0.0101(15) 0.0017(14)
O4 0.0447(17) 0.0387(16) 0.0353(15) -0.0091(12) -0.0087(13) 0.0022(13)
O5 0.0485(17) 0.0333(14) 0.0379(15) -0.0136(12) -0.0076(13) -0.0014(13)
O6 0.0446(16) 0.0279(13) 0.0316(13) -0.0105(11) -0.0073(12) 0.0033(12)
O7 0.135(5) 0.0300(19) 0.086(3) -0.006(2) -0.012(3) -0.004(2)
N1 0.058(2) 0.0370(18) 0.0312(16) -0.0067(14) -0.0053(16) 0.0016(16)
N2 0.064(2) 0.052(2) 0.0350(17) -0.0158(16) -0.0111(17) -0.0037(19)
C1 0.044(2) 0.046(2) 0.0344(19) -0.0118(17) -0.0029(17) -0.0004(19)
C2 0.035(2) 0.041(2) 0.0311(18) -0.0148(15) -0.0017(15) -0.0019(16)
C3 0.044(2) 0.050(2) 0.036(2) -0.0209(18) -0.0010(17) -0.0011(19)
C4 0.048(2) 0.045(2) 0.049(2) -0.0252(19) 0.001(2) 0.001(2)
C5 0.051(3) 0.036(2) 0.048(2) -0.0170(18) -0.002(2) 0.0002(19)
C6 0.042(2) 0.0314(19) 0.039(2) -0.0123(16) -0.0037(17) 0.0005(16)
C7 0.0339(19) 0.0324(18) 0.0327(17) -0.0139(14) -0.0045(15) 0.0001(15)
C8 0.067(3) 0.033(2) 0.036(2) -0.0049(17) -0.004(2) 0.002(2)
C9 0.082(4) 0.051(3) 0.068(4) -0.036(3) 0.002(3) 0.000(3)
C10 0.055(3) 0.031(2) 0.067(3) -0.011(2) -0.001(2) -0.007(2)
C11 0.041(2) 0.034(2) 0.067(3) -0.0200(19) -0.003(2) -0.0064(18)
C12 0.034(2) 0.037(2) 0.054(2) -0.0213(18) -0.0026(18) -0.0027(17)
C13 0.044(2) 0.051(2) 0.055(2) -0.030(2) -0.008(2) 0.000(2)
C14 0.066(3) 0.064(3) 0.040(2) -0.026(2) -0.010(2) -0.003(2)
C15 0.056(3) 0.064(3) 0.072(3) -0.044(3) -0.011(3) 0.003(2)
C16 0.056(3) 0.058(3) 0.089(4) -0.047(3) -0.009(3) 0.001(2)
C17 0.051(3) 0.041(2) 0.085(3) -0.031(2) -0.007(3) -0.001(2)
C18 0.095(5) 0.075(4) 0.111(6) -0.065(4) -0.021(4) 0.012(4)
C19 0.081(4) 0.062(3) 0.041(3) -0.014(3) -0.014(3) -0.014(4)
C20 0.083(3) 0.079(3) 0.056(3) -0.020(3) -0.011(3) -0.003(3)
C25 0.093(4) 0.095(4) 0.075(3) -0.027(3) -0.006(3) -0.006(3)
C24 0.102(4) 0.107(4) 0.086(4) -0.029(3) -0.003(3) -0.004(4)
C23 0.109(4) 0.109(4) 0.086(4) -0.029(3) -0.010(3) -0.007(3)
C22 0.106(4) 0.109(4) 0.083(3) -0.027(3) -0.014(3) -0.006(3)
C21 0.096(3) 0.100(3) 0.076(3) -0.025(3) -0.015(3) -0.004(3)
C26 0.086(4) 0.054(3) 0.036(3) -0.010(3) -0.013(3) -0.004(3)
C27 0.089(4) 0.069(3) 0.062(3) -0.019(3) -0.016(3) 0.001(3)
C32 0.114(4) 0.085(3) 0.081(3) -0.018(3) -0.009(3) -0.007(3)
C31 0.130(5) 0.088(4) 0.087(4) -0.013(4) -0.020(4) -0.011(4)
C30 0.122(4) 0.099(4) 0.102(4) -0.026(3) -0.017(4) -0.001(3)
C29 0.111(4) 0.100(4) 0.101(4) -0.030(3) -0.012(4) 0.004(3)
C28 0.102(4) 0.095(4) 0.092(4) -0.027(3) -0.007(3) 0.002(3)
C19A 0.089(4) 0.062(3) 0.042(3) -0.015(3) -0.020(3) 0.000(4)
C20A 0.087(4) 0.078(4) 0.044(3) -0.020(3) -0.019(3) -0.010(4)
C25A 0.090(4) 0.100(4) 0.069(3) -0.025(3) -0.011(3) -0.010(4)
C24A 0.101(4) 0.109(5) 0.068(4) -0.028(4) 0.000(4) -0.009(4)
C23A 0.105(5) 0.100(5) 0.069(4) -0.037(4) -0.017(4) -0.014(4)
C22A 0.090(5) 0.100(5) 0.069(4) -0.029(4) -0.021(4) -0.010(5)
C21A 0.085(5) 0.089(5) 0.054(4) -0.016(4) -0.009(4) -0.010(4)
C26A 0.092(5) 0.055(3) 0.035(3) -0.014(3) -0.006(4) 0.005(4)
C27A 0.108(4) 0.067(4) 0.051(4) -0.010(3) -0.025(4) -0.012(4)
C32A 0.129(6) 0.088(5) 0.080(5) -0.023(5) -0.008(5) -0.019(5)
C31A 0.137(5) 0.083(5) 0.082(5) -0.023(5) -0.009(5) -0.012(5)
C30A 0.136(5) 0.095(5) 0.089(5) -0.016(5) -0.022(5) -0.010(5)
C29A 0.124(4) 0.098(4) 0.099(4) -0.019(4) -0.020(4) 0.000(4)
C28A 0.117(4) 0.089(4) 0.094(4) -0.020(4) -0.016(4) -0.003(4)
O3 0.0343(17) 0.060(2) 0.060(2) -0.0139(18) -0.0026(15) -0.0024(15)

loop_
_atom_type_symbol
_atom_type_description
_atom_type_scat_dispersion_real
_atom_type_scat_dispersion_imag
_atom_type_scat_source
C C 0.0033 0.0016 'International Tables Vol C Tables 4.2.6.8 and 6.1.1.4'
H H 0.0000 0.0000 'International Tables Vol C Tables 4.2.6.8 and 6.1.1.4'
Cu Cu 0.3201 1.2651 'International Tables Vol C Tables 4.2.6.8 and 6.1.1.4'
N N 0.0061 0.0033 'International Tables Vol C Tables 4.2.6.8 and 6.1.1.4'
O O 0.0106 0.0060 'International Tables Vol C Tables 4.2.6.8 and 6.1.1.4'
V V 0.3005 0.5294 'International Tables Vol C Tables 4.2.6.8 and 6.1.1.4'

loop_
_geom_angle_atom_site_label_1
_geom_angle_atom_site_label_2
_geom_angle_atom_site_label_3
_geom_angle
_geom_angle_site_symmetry_1
_geom_angle_site_symmetry_3
_geom_angle_publ_flag
O5 Cu1 V1 40.73(9) . . ?
O5 Cu1 O6 80.58(13) . . ?
O6 Cu1 V1 41.87(9) . . ?
N1 Cu1 V1 134.82(12) . . ?
N1 Cu1 O5 174.09(16) . . ?
N1 Cu1 O6 96.31(15) . . ?
N2 Cu1 V1 134.67(14) . . ?
N2 Cu1 O5 95.35(17) . . ?
N2 Cu1 O6 175.39(16) . . ?
N2 Cu1 N1 87.93(18) . . ?
O2 V1 Cu1 124.68(12) . . ?
O2 V1 O4 94.02(15) . . ?
O2 V1 O5 86.75(15) . . ?
O2 V1 O6 146.14(15) . . ?
O4 V1 Cu1 123.70(10) . . ?
O4 V1 O5 148.26(15) . . ?
O4 V1 O6 84.66(13) . . ?
O5 V1 Cu1 39.50(9) . . ?
O5 V1 O6 77.54(13) . . ?
O6 V1 Cu1 39.95(8) . . ?
O3 V1 Cu1 101.39(14) . . ?
O3 V1 O2 107.52(19) . . ?
O3 V1 O4 103.47(18) . . ?
O3 V1 O5 106.52(18) . . ?
O3 V1 O6 105.66(17) . . ?
C10 O2 V1 132.4(4) . . ?
C1 O4 V1 122.2(3) . . ?
Cu1 O5 V1 99.77(14) . . ?
C12 O5 Cu1 127.9(3) . . ?
C12 O5 V1 131.9(3) . . ?
Cu1 O6 V1 98.18(13) . . ?
C7 O6 Cu1 124.8(3) . . ?
C7 O6 V1 122.6(3) . . ?
C8 N1 Cu1 122.9(3) . . ?
C8 N1 C26 124.2(5) . . ?
C8 N1 C26A 124.6(5) . . ?
C26 N1 Cu1 109.9(5) . . ?
C26A N1 Cu1 112.4(5) . . ?
C14 N2 Cu1 124.1(4) . . ?
C14 N2 C19 124.0(6) . . ?
C14 N2 C19A 124.7(5) . . ?
C19 N2 Cu1 109.6(5) . . ?
C19A N2 Cu1 110.4(5) . . ?
O1 C1 O4 120.6(5) . . ?
O1 C1 C2 120.3(5) . . ?
O4 C1 C2 119.0(4) . . ?
C3 C2 C1 117.3(4) . . ?
C3 C2 C7 117.8(4) . . ?
C7 C2 C1 124.9(4) . . ?
C2 C3 H3 118.1 . . ?
C4 C3 C2 123.8(4) . . ?
C4 C3 H3 118.1 . . ?
C3 C4 C5 117.4(4) . . ?
C3 C4 C9 121.4(5) . . ?
C5 C4 C9 121.2(5) . . ?
C4 C5 H5 118.8 . . ?
C4 C5 C6 122.4(5) . . ?
C6 C5 H5 118.8 . . ?
C5 C6 C8 116.3(4) . . ?
C7 C6 C5 118.4(4) . . ?
C7 C6 C8 125.2(4) . . ?
O6 C7 C2 119.2(4) . . ?
O6 C7 C6 120.5(4) . . ?
C6 C7 C2 120.2(4) . . ?
N1 C8 C6 127.1(4) . . ?
N1 C8 H8 116.5 . . ?
C6 C8 H8 116.5 . . ?
C4 C9 H9A 109.5 . . ?
C4 C9 H9B 109.5 . . ?
C4 C9 H9C 109.5 . . ?
H9A C9 H9B 109.5 . . ?
H9A C9 H9C 109.5 . . ?
H9B C9 H9C 109.5 . . ?
O2 C10 C11 119.8(4) . . ?
O7 C10 O2 120.9(6) . . ?
O7 C10 C11 119.3(5) . . ?
C12 C11 C10 124.3(4) . . ?
C17 C11 C10 117.5(5) . . ?
C17 C11 C12 118.1(5) . . ?
O5 C12 C11 119.7(4) . . ?
O5 C12 C13 120.0(4) . . ?
C13 C12 C11 120.3(4) . . ?
C12 C13 C14 125.1(4) . . ?
C15 C13 C12 118.4(5) . . ?
C15 C13 C14 116.5(5) . . ?
N2 C14 C13 127.1(5) . . ?
N2 C14 H14 116.4 . . ?
C13 C14 H14 116.4 . . ?
C13 C15 H15 119.0 . . ?
C16 C15 C13 122.1(6) . . ?
C16 C15 H15 119.0 . . ?
C15 C16 C18 121.1(6) . . ?
C17 C16 C15 118.5(5) . . ?
C17 C16 C18 120.4(6) . . ?
C11 C17 H17 118.7 . . ?
C16 C17 C11 122.6(6) . . ?
C16 C17 H17 118.7 . . ?
C16 C18 H18A 109.5 . . ?
C16 C18 H18B 109.5 . . ?
C16 C18 H18C 109.5 . . ?
H18A C18 H18B 109.5 . . ?
H18A C18 H18C 109.5 . . ?
H18B C18 H18C 109.5 . . ?
N2 C19 H19 104.6 . . ?
N2 C19 C26 107.0(8) . . ?
C20 C19 N2 115.4(9) . . ?
C20 C19 H19 104.6 . . ?
C20 C19 C26 119.0(10) . . ?
C26 C19 H19 104.6 . . ?
C25 C20 C19 96.4(9) . . ?
C25 C20 C21 120.0 . . ?
C21 C20 C19 143.6(9) . . ?
C20 C25 H25 120.0 . . ?
C20 C25 C24 120.0 . . ?
C24 C25 H25 120.0 . . ?
C25 C24 H24 120.0 . . ?
C23 C24 C25 120.0 . . ?
C23 C24 H24 120.0 . . ?
C24 C23 H23 120.0 . . ?
C24 C23 C22 120.0 . . ?
C22 C23 H23 120.0 . . ?
C23 C22 H22 120.0 . . ?
C21 C22 C23 120.0 . . ?
C21 C22 H22 120.0 . . ?
C20 C21 H21 120.0 . . ?
C22 C21 C20 120.0 . . ?
C22 C21 H21 120.0 . . ?
N1 C26 H26 97.1 . . ?
C19 C26 N1 107.9(8) . . ?
C19 C26 H26 97.1 . . ?
C27 C26 N1 116.7(9) . . ?
C27 C26 C19 130.8(9) . . ?
C27 C26 H26 97.1 . . ?
C32 C27 C26 127.0(9) . . ?
C32 C27 C28 120.0 . . ?
C28 C27 C26 112.9(9) . . ?
C27 C32 H32 120.0 . . ?
C27 C32 C31 120.0 . . ?
C31 C32 H32 120.0 . . ?
C32 C31 H31 120.0 . . ?
C30 C31 C32 120.0 . . ?
C30 C31 H31 120.0 . . ?
C31 C30 H30 120.0 . . ?
C31 C30 C29 120.0 . . ?
C29 C30 H30 120.0 . . ?
C30 C29 H29 120.0 . . ?
C28 C29 C30 120.0 . . ?
C28 C29 H29 120.0 . . ?
C27 C28 H28 120.0 . . ?
C29 C28 C27 120.0 . . ?
C29 C28 H28 120.0 . . ?
N2 C19A H19A 101.6 . . ?
C20A C19A N2 111.6(9) . . ?
C20A C19A H19A 101.6 . . ?
C20A C19A C26A 127.3(10) . . ?
C26A C19A N2 109.0(8) . . ?
C26A C19A H19A 101.6 . . ?
C25A C20A C19A 135.1(8) . . ?
C25A C20A C21A 120.0 . . ?
C21A C20A C19A 104.7(8) . . ?
C20A C25A H25A 120.0 . . ?
C24A C25A C20A 120.0 . . ?
C24A C25A H25A 120.0 . . ?
C25A C24A H24A 120.0 . . ?
C25A C24A C23A 120.0 . . ?
C23A C24A H24A 120.0 . . ?
C24A C23A H23A 120.0 . . ?
C22A C23A C24A 120.0 . . ?
C22A C23A H23A 120.0 . . ?
C23A C22A H22A 120.0 . . ?
C23A C22A C21A 120.0 . . ?
C21A C22A H22A 120.0 . . ?
C20A C21A H21A 120.0 . . ?
C22A C21A C20A 120.0 . . ?
C22A C21A H21A 120.0 . . ?
N1 C26A C19A 108.8(8) . . ?
N1 C26A H26A 100.0 . . ?
C19A C26A H26A 100.0 . . ?
C27A C26A N1 119.6(9) . . ?
C27A C26A C19A 122.6(10) . . ?
C27A C26A H26A 100.0 . . ?
C32A C27A C26A 122.6(10) . . ?
C32A C27A C28A 120.0 . . ?
C28A C27A C26A 117.3(10) . . ?
C27A C32A H32A 120.0 . . ?
C27A C32A C31A 120.0 . . ?
C31A C32A H32A 120.0 . . ?
C32A C31A H31A 120.0 . . ?
C30A C31A C32A 120.0 . . ?
C30A C31A H31A 120.0 . . ?
C31A C30A H30A 120.0 . . ?
C31A C30A C29A 120.0 . . ?
C29A C30A H30A 120.0 . . ?
C30A C29A H29A 120.0 . . ?
C28A C29A C30A 120.0 . . ?
C28A C29A H29A 120.0 . . ?
C27A C28A H28A 120.0 . . ?
C29A C28A C27A 120.0 . . ?
C29A C28A H28A 120.0 . . ?

loop_
_geom_bond_atom_site_label_1
_geom_bond_atom_site_label_2
_geom_bond_distance
_geom_bond_site_symmetry_2
_geom_bond_publ_flag
Cu1 V1 2.9616(9) . ?
Cu1 O5 1.912(3) . ?
Cu1 O6 1.921(3) . ?
Cu1 N1 1.895(4) . ?
Cu1 N2 1.895(4) . ?
V1 O2 1.921(3) . ?
V1 O4 1.948(3) . ?
V1 O5 1.961(3) . ?
V1 O6 1.997(3) . ?
V1 O3 1.581(4) . ?
O1 C1 1.197(6) . ?
O2 C10 1.306(7) . ?
O4 C1 1.325(6) . ?
O5 C12 1.346(5) . ?
O6 C7 1.353(5) . ?
O7 C10 1.209(6) . ?
N1 C8 1.269(6) . ?
N1 C26 1.506(10) . ?
N1 C26A 1.471(10) . ?
N2 C14 1.270(7) . ?
N2 C19 1.485(11) . ?
N2 C19A 1.535(11) . ?
C1 C2 1.508(6) . ?
C2 C3 1.394(6) . ?
C2 C7 1.406(6) . ?
C3 H3 0.9300 . ?
C3 C4 1.371(7) . ?
C4 C5 1.378(7) . ?
C4 C9 1.506(7) . ?
C5 H5 0.9300 . ?
C5 C6 1.407(6) . ?
C6 C7 1.403(6) . ?
C6 C8 1.468(6) . ?
C8 H8 0.9300 . ?
C9 H9A 0.9600 . ?
C9 H9B 0.9600 . ?
C9 H9C 0.9600 . ?
C10 C11 1.503(8) . ?
C11 C12 1.412(7) . ?
C11 C17 1.398(7) . ?
C12 C13 1.404(7) . ?
C13 C14 1.455(8) . ?
C13 C15 1.398(7) . ?
C14 H14 0.9300 . ?
C15 H15 0.9300 . ?
C15 C16 1.384(9) . ?
C16 C17 1.367(9) . ?
C16 C18 1.536(8) . ?
C17 H17 0.9300 . ?
C18 H18A 0.9600 . ?
C18 H18B 0.9600 . ?
C18 H18C 0.9600 . ?
C19 H19 0.9800 . ?
C19 C20 1.407(11) . ?
C19 C26 1.498(13) . ?
C20 C25 1.3900 . ?
C20 C21 1.3900 . ?
C25 H25 0.9300 . ?
C25 C24 1.3900 . ?
C24 H24 0.9300 . ?
C24 C23 1.3900 . ?
C23 H23 0.9300 . ?
C23 C22 1.3900 . ?
C22 H22 0.9300 . ?
C22 C21 1.3900 . ?
C21 H21 0.9300 . ?
C26 H26 0.9800 . ?
C26 C27 1.416(11) . ?
C27 C32 1.3900 . ?
C27 C28 1.3900 . ?
C32 H32 0.9300 . ?
C32 C31 1.3900 . ?
C31 H31 0.9300 . ?
C31 C30 1.3900 . ?
C30 H30 0.9300 . ?
C30 C29 1.3900 . ?
C29 H29 0.9300 . ?
C29 C28 1.3900 . ?
C28 H28 0.9300 . ?
C19A H19A 0.9800 . ?
C19A C20A 1.466(10) . ?
C19A C26A 1.502(14) . ?
C20A C25A 1.3900 . ?
C20A C21A 1.3900 . ?
C25A H25A 0.9300 . ?
C25A C24A 1.3900 . ?
C24A H24A 0.9300 . ?
C24A C23A 1.3900 . ?
C23A H23A 0.9300 . ?
C23A C22A 1.3900 . ?
C22A H22A 0.9300 . ?
C22A C21A 1.3900 . ?
C21A H21A 0.9300 . ?
C26A H26A 0.9800 . ?
C26A C27A 1.426(11) . ?
C27A C32A 1.3900 . ?
C27A C28A 1.3900 . ?
C32A H32A 0.9300 . ?
C32A C31A 1.3900 . ?
C31A H31A 0.9300 . ?
C31A C30A 1.3900 . ?
C30A H30A 0.9300 . ?
C30A C29A 1.3900 . ?
C29A H29A 0.9300 . ?
C29A C28A 1.3900 . ?
C28A H28A 0.9300 . ?

loop_
_geom_torsion_atom_site_label_1
_geom_torsion_atom_site_label_2
_geom_torsion_atom_site_label_3
_geom_torsion_atom_site_label_4
_geom_torsion
_geom_torsion_site_symmetry_1
_geom_torsion_site_symmetry_2
_geom_torsion_site_symmetry_3
_geom_torsion_site_symmetry_4
_geom_torsion_publ_flag
Cu1 O5 C12 C11 -173.0(3) . . . . ?
Cu1 O5 C12 C13 4.7(6) . . . . ?
Cu1 O6 C7 C2 -164.0(3) . . . . ?
Cu1 O6 C7 C6 18.2(6) . . . . ?
Cu1 N1 C8 C6 -4.6(8) . . . . ?
Cu1 N1 C26 C19 31.1(12) . . . . ?
Cu1 N1 C26 C27 -170.3(9) . . . . ?
Cu1 N1 C26A C19A -30.6(13) . . . . ?
Cu1 N1 C26A C27A -178.7(10) . . . . ?
Cu1 N2 C14 C13 0.5(9) . . . . ?
Cu1 N2 C19 C20 173.8(9) . . . . ?
Cu1 N2 C19 C26 38.8(11) . . . . ?
Cu1 N2 C19A C20A -172.5(8) . . . . ?
Cu1 N2 C19A C26A -26.9(12) . . . . ?
V1 Cu1 N1 C8 -5.9(6) . . . . ?
V1 Cu1 N1 C26 155.2(6) . . . . ?
V1 Cu1 N1 C26A 175.6(7) . . . . ?
V1 Cu1 N2 C14 15.8(6) . . . . ?
V1 Cu1 N2 C19 179.3(6) . . . . ?
V1 Cu1 N2 C19A -154.7(7) . . . . ?
V1 O2 C10 O7 162.7(5) . . . . ?
V1 O2 C10 C11 -19.6(8) . . . . ?
V1 O4 C1 O1 -145.1(5) . . . . ?
V1 O4 C1 C2 37.6(6) . . . . ?
V1 O5 C12 C11 16.1(6) . . . . ?
V1 O5 C12 C13 -166.3(3) . . . . ?
V1 O6 C7 C2 -33.4(5) . . . . ?
V1 O6 C7 C6 148.8(3) . . . . ?
O1 C1 C2 C3 -1.7(7) . . . . ?
O1 C1 C2 C7 -178.5(5) . . . . ?
O2 C10 C11 C12 2.9(8) . . . . ?
O2 C10 C11 C17 -174.6(5) . . . . ?
O4 C1 C2 C3 175.7(4) . . . . ?
O4 C1 C2 C7 -1.1(7) . . . . ?
O5 Cu1 N2 C14 3.6(5) . . . . ?
O5 Cu1 N2 C19 167.2(7) . . . . ?
O5 Cu1 N2 C19A -166.8(7) . . . . ?
O5 C12 C13 C14 1.2(8) . . . . ?
O5 C12 C13 C15 -176.3(5) . . . . ?
O6 Cu1 N1 C8 12.9(5) . . . . ?
O6 Cu1 N1 C26 174.1(7) . . . . ?
O6 Cu1 N1 C26A -165.5(7) . . . . ?
O7 C10 C11 C12 -179.4(6) . . . . ?
O7 C10 C11 C17 3.2(8) . . . . ?
N1 Cu1 N2 C14 178.7(5) . . . . ?
N1 Cu1 N2 C19 -17.7(7) . . . . ?
N1 Cu1 N2 C19A 8.3(7) . . . . ?
N1 C26 C27 C32 -104.6(12) . . . . ?
N1 C26 C27 C28 79.9(13) . . . . ?
N1 C26A C27A C32A -112.5(12) . . . . ?
N1 C26A C27A C28A 70.8(14) . . . . ?
N2 Cu1 N1 C8 -168.8(5) . . . . ?
N2 Cu1 N1 C26 -7.7(7) . . . . ?
N2 Cu1 N1 C26A 12.7(7) . . . . ?
N2 C19 C20 C25 104.0(10) . . . . ?
N2 C19 C20 C21 -75.4(18) . . . . ?
N2 C19 C26 N1 -44.7(13) . . . . ?
N2 C19 C26 C27 160.8(13) . . . . ?
N2 C19A C20A C25A 77.4(14) . . . . ?
N2 C19A C20A C21A -97.4(10) . . . . ?
N2 C19A C26A N1 36.4(15) . . . . ?
N2 C19A C26A C27A -176.7(11) . . . . ?
C1 C2 C3 C4 -175.8(5) . . . . ?
C1 C2 C7 O6 -0.5(7) . . . . ?
C1 C2 C7 C6 177.2(4) . . . . ?
C2 C3 C4 C5 -2.2(8) . . . . ?
C2 C3 C4 C9 177.4(5) . . . . ?
C3 C2 C7 O6 -177.3(4) . . . . ?
C3 C2 C7 C6 0.5(6) . . . . ?
C3 C4 C5 C6 1.4(8) . . . . ?
C4 C5 C6 C7 0.2(8) . . . . ?
C4 C5 C6 C8 -178.6(5) . . . . ?
C5 C6 C7 O6 176.6(4) . . . . ?
C5 C6 C7 C2 -1.1(7) . . . . ?
C5 C6 C8 N1 176.1(5) . . . . ?
C7 C2 C3 C4 1.2(7) . . . . ?
C7 C6 C8 N1 -2.6(9) . . . . ?
C8 N1 C26 C19 -168.0(8) . . . . ?
C8 N1 C26 C27 -9.5(16) . . . . ?
C8 N1 C26A C19A 151.0(9) . . . . ?
C8 N1 C26A C27A 2.9(17) . . . . ?
C8 C6 C7 O6 -4.8(7) . . . . ?
C8 C6 C7 C2 177.5(5) . . . . ?
C9 C4 C5 C6 -178.2(5) . . . . ?
C10 C11 C12 O5 -1.5(7) . . . . ?
C10 C11 C12 C13 -179.1(5) . . . . ?
C10 C11 C17 C16 177.7(5) . . . . ?
C11 C12 C13 C14 178.9(5) . . . . ?
C11 C12 C13 C15 1.4(7) . . . . ?
C12 C11 C17 C16 0.0(8) . . . . ?
C12 C13 C14 N2 -4.1(10) . . . . ?
C12 C13 C15 C16 0.6(9) . . . . ?
C13 C15 C16 C17 -2.2(9) . . . . ?
C13 C15 C16 C18 177.4(6) . . . . ?
C14 N2 C19 C20 -22.6(15) . . . . ?
C14 N2 C19 C26 -157.6(8) . . . . ?
C14 N2 C19A C20A 17.2(15) . . . . ?
C14 N2 C19A C26A 162.8(9) . . . . ?
C14 C13 C15 C16 -177.1(6) . . . . ?
C15 C13 C14 N2 173.5(6) . . . . ?
C15 C16 C17 C11 1.9(9) . . . . ?
C17 C11 C12 O5 176.0(4) . . . . ?
C17 C11 C12 C13 -1.7(7) . . . . ?
C18 C16 C17 C11 -177.7(6) . . . . ?
C19 N2 C14 C13 -160.8(8) . . . . ?
C19 C20 C25 C24 -179.6(10) . . . . ?
C19 C20 C21 C22 179.4(17) . . . . ?
C19 C26 C27 C32 48(2) . . . . ?
C19 C26 C27 C28 -127.4(15) . . . . ?
C20 C19 C26 N1 -177.8(10) . . . . ?
C20 C19 C26 C27 28(2) . . . . ?
C20 C25 C24 C23 0.0 . . . . ?
C25 C20 C21 C22 0.0 . . . . ?
C25 C24 C23 C22 0.0 . . . . ?
C24 C23 C22 C21 0.0 . . . . ?
C23 C22 C21 C20 0.0 . . . . ?
C21 C20 C25 C24 0.0 . . . . ?
C26 N1 C8 C6 -163.1(8) . . . . ?
C26 C19 C20 C25 -126.6(12) . . . . ?
C26 C19 C20 C21 54(2) . . . . ?
C26 C27 C32 C31 -175.2(12) . . . . ?
C26 C27 C28 C29 175.8(11) . . . . ?
C27 C32 C31 C30 0.0 . . . . ?
C32 C27 C28 C29 0.0 . . . . ?
C32 C31 C30 C29 0.0 . . . . ?
C31 C30 C29 C28 0.0 . . . . ?
C30 C29 C28 C27 0.0 . . . . ?
C28 C27 C32 C31 0.0 . . . . ?
C19A N2 C14 C13 169.5(9) . . . . ?
C19A C20A C25A C24A -174.2(13) . . . . ?
C19A C20A C21A C22A 175.8(10) . . . . ?
C19A C26A C27A C32A 104.0(15) . . . . ?
C19A C26A C27A C28A -72.8(15) . . . . ?
C20A C19A C26A N1 175.1(12) . . . . ?
C20A C19A C26A C27A -38(2) . . . . ?
C20A C25A C24A C23A 0.0 . . . . ?
C25A C20A C21A C22A 0.0 . . . . ?
C25A C24A C23A C22A 0.0 . . . . ?
C24A C23A C22A C21A 0.0 . . . . ?
C23A C22A C21A C20A 0.0 . . . . ?
C21A C20A C25A C24A 0.0 . . . . ?
C26A N1 C8 C6 173.7(9) . . . . ?
C26A C19A C20A C25A -60.4(19) . . . . ?
C26A C19A C20A C21A 124.8(14) . . . . ?
C26A C27A C32A C31A -176.7(11) . . . . ?
C26A C27A C28A C29A 176.8(11) . . . . ?
C27A C32A C31A C30A 0.0 . . . . ?
C32A C27A C28A C29A 0.0 . . . . ?
C32A C31A C30A C29A 0.0 . . . . ?
C31A C30A C29A C28A 0.0 . . . . ?
C30A C29A C28A C27A 0.0 . . . . ?
C28A C27A C32A C31A 0.0 . . . . ?
